data_4517045
loop_
_publ_author_name
'Khorasani, Sanaz'
'Fernandes, Manuel A.'
'Perry, Christopher B.'

_publ_section_title
;
 Do 12-Membered Cycloalkane Rings Only Exist As One Conformation in the
 Solid-State? A Detailed Solid-State Analysis Involving Polymorphs of
 N,N&#x2032;-Biscyclododecyl Pyromellitic Diimide
;
_journal_issue 12
_journal_name_full 'Crystal Growth &amp; Design'
_journal_page_first 5908
_journal_paper_doi 10.1021/cg300765b
_journal_volume 12
_journal_year 2012
_chemical_formula_moiety 'C34 H48 N2 O4'
_chemical_formula_sum 'C34 H48 N2 O4'
_chemical_formula_weight 548.74
_space_group_IT_number 15
_space_group_name_Hall '-C 2yc'
_space_group_name_H-M_alt 'C 1 2/c 1'
_symmetry_cell_setting monoclinic
_symmetry_space_group_name_Hall '-C 2yc'
_symmetry_space_group_name_H-M 'C 1 2/c 1'
_atom_sites_solution_hydrogens geom
_atom_sites_solution_primary direct
_atom_sites_solution_secondary difmap
_audit_creation_method SHELXL-97
_cell_angle_alpha 90.00
_cell_angle_beta 121.9510(10)
_cell_angle_gamma 90.00
_cell_formula_units_Z 4
_cell_length_a 19.5309(7)
_cell_length_b 10.1243(4)
_cell_length_c 17.5617(6)
_cell_measurement_reflns_used 4742
_cell_measurement_temperature 173(2)
_cell_measurement_theta_max 28.06
_cell_measurement_theta_min 2.36
_cell_volume 2946.50(19)
_computing_cell_refinement 'Bruker SAINT'
_computing_data_collection 'Bruker APEX2'
_computing_data_reduction 'Bruker SAINT'
_computing_molecular_graphics 'Bruker SHELXTL'
_computing_publication_material 'Bruker SHELXTL'
_computing_structure_refinement 'SHELXL-97 (Sheldrick, 1997)'
_computing_structure_solution 'SHELXS-97 (Sheldrick, 2008)'
_diffrn_ambient_temperature 173(2)
_diffrn_measured_fraction_theta_full 0.999
_diffrn_measured_fraction_theta_max 0.999
_diffrn_measurement_device_type 'Bruker APEX-II CCD'
_diffrn_measurement_method '\f and \w scans'
_diffrn_radiation_monochromator graphite
_diffrn_radiation_source 'fine-focus sealed tube'
_diffrn_radiation_type MoK\a
_diffrn_radiation_wavelength 0.71073
_diffrn_reflns_av_R_equivalents 0.0606
_diffrn_reflns_av_sigmaI/netI 0.0439
_diffrn_reflns_limit_h_max 25
_diffrn_reflns_limit_h_min -25
_diffrn_reflns_limit_k_max 13
_diffrn_reflns_limit_k_min -13
_diffrn_reflns_limit_l_max 23
_diffrn_reflns_limit_l_min -23
_diffrn_reflns_number 19137
_diffrn_reflns_theta_full 28.00
_diffrn_reflns_theta_max 28.00
_diffrn_reflns_theta_min 2.36
_diffrn_standards_number 0
_exptl_absorpt_coefficient_mu 0.080
_exptl_absorpt_correction_type none
_exptl_crystal_colour colourless
_exptl_crystal_density_diffrn 1.237
_exptl_crystal_density_method 'not measured'
_exptl_crystal_description block
_exptl_crystal_F_000 1192
_exptl_crystal_size_max 0.49
_exptl_crystal_size_mid 0.22
_exptl_crystal_size_min 0.10
_refine_diff_density_max 0.291
_refine_diff_density_min -0.219
_refine_diff_density_rms 0.042
_refine_ls_extinction_method none
_refine_ls_goodness_of_fit_ref 1.021
_refine_ls_hydrogen_treatment constr
_refine_ls_matrix_type full
_refine_ls_number_parameters 181
_refine_ls_number_reflns 3567
_refine_ls_number_restraints 0
_refine_ls_restrained_S_all 1.021
_refine_ls_R_factor_all 0.0621
_refine_ls_R_factor_gt 0.0424
_refine_ls_shift/su_max 0.016
_refine_ls_shift/su_mean 0.003
_refine_ls_structure_factor_coef Fsqd
_refine_ls_weighting_details 'calc w=1/[\s^2^(Fo^2^)+(0.0517P)^2^+0.2996P] where P=(Fo^2^+2Fc^2^)/3'
_refine_ls_weighting_scheme calc
_refine_ls_wR_factor_gt 0.0987
_refine_ls_wR_factor_ref 0.1064
_reflns_number_gt 2594
_reflns_number_total 3567
_reflns_threshold_expression >2sigma(I)
_cod_data_source_file polyII-11s_sk19_pmdi12_0s.cif
_cod_data_source_block polyII_11s_sk19_pmdi12_0s
_cod_depositor_comments
;
The following automatic conversions were performed:

data item '_symmetry_cell_setting' value 'Monoclinic' was changed to
'monoclinic' in accordance with the
/home/saulius/struct/COD-crude-data/automatic-downloads/DataCite-retrospective/ACS/depositions/lib/dictionaries/cif_core.dic
dictionary named 'cif_core.dic' version 2.4.2 last updated on
2011-04-26.

Automatic conversion script
Id: cif_fix_values 6909 2019-04-08 15:41:33Z antanas 
;
_cod_original_sg_symbol_H-M C2/c
_cod_database_code 4517045

loop_
_symmetry_equiv_pos_as_xyz
'x, y, z'
'-x, y, -z+1/2'
'x+1/2, y+1/2, z'
'-x+1/2, y+1/2, -z+1/2'
'-x, -y, -z'
'x, -y, z-1/2'
'-x+1/2, -y+1/2, -z'
'x+1/2, -y+1/2, z-1/2'

loop_
_atom_site_label
_atom_site_type_symbol
_atom_site_fract_x
_atom_site_fract_y
_atom_site_fract_z
_atom_site_U_iso_or_equiv
_atom_site_adp_type
_atom_site_occupancy
_atom_site_symmetry_multiplicity
_atom_site_calc_flag
_atom_site_refinement_flags
C1 C 0.09982(7) 0.20633(12) 0.17599(8) 0.0234(3) Uani 1 1 d .
H1 H 0.0913 0.2981 0.1515 0.028 Uiso 1 1 calc R
C2 C 0.15262(8) 0.13412(12) 0.14837(8) 0.0263(3) Uani 1 1 d .
H2A H 0.1850 0.0660 0.1939 0.032 Uiso 1 1 calc R
H2B H 0.1172 0.0885 0.0905 0.032 Uiso 1 1 calc R
C3 C 0.20937(8) 0.22624(14) 0.13862(8) 0.0293(3) Uani 1 1 d .
H3A H 0.2498 0.1723 0.1348 0.035 Uiso 1 1 calc R
H3B H 0.2387 0.2818 0.1931 0.035 Uiso 1 1 calc R
C4 C 0.16652(8) 0.31627(13) 0.05632(8) 0.0290(3) Uani 1 1 d .
H4A H 0.1216 0.3617 0.0562 0.035 Uiso 1 1 calc R
H4B H 0.2050 0.3847 0.0615 0.035 Uiso 1 1 calc R
C5 C 0.13298(8) 0.24446(13) -0.03300(9) 0.0304(3) Uani 1 1 d .
H5A H 0.1788 0.2109 -0.0365 0.036 Uiso 1 1 calc R
H5B H 0.1017 0.1670 -0.0337 0.036 Uiso 1 1 calc R
C6 C 0.07897(8) 0.32788(15) -0.11653(9) 0.0350(3) Uani 1 1 d .
H6A H 0.0655 0.2755 -0.1703 0.042 Uiso 1 1 calc R
H6B H 0.1098 0.4064 -0.1153 0.042 Uiso 1 1 calc R
C7 C 0.00044(8) 0.37438(14) -0.12575(9) 0.0350(3) Uani 1 1 d .
H7A H 0.0137 0.4214 -0.0701 0.042 Uiso 1 1 calc R
H7B H -0.0261 0.4384 -0.1758 0.042 Uiso 1 1 calc R
C8 C -0.05935(8) 0.26381(15) -0.14281(9) 0.0345(3) Uani 1 1 d .
H8A H -0.0943 0.2496 -0.2083 0.041 Uiso 1 1 calc R
H8B H -0.0288 0.1812 -0.1159 0.041 Uiso 1 1 calc R
C9 C -0.11284(8) 0.29043(16) -0.10512(9) 0.0348(3) Uani 1 1 d .
H9A H -0.1560 0.2229 -0.1288 0.042 Uiso 1 1 calc R
H9B H -0.1390 0.3776 -0.1269 0.042 Uiso 1 1 calc R
C10 C -0.06755(8) 0.28905(13) -0.00239(9) 0.0300(3) Uani 1 1 d .
H10A H -0.0203 0.3485 0.0217 0.036 Uiso 1 1 calc R
H10B H -0.1035 0.3243 0.0167 0.036 Uiso 1 1 calc R
C11 C -0.03877(8) 0.15197(13) 0.03804(8) 0.0299(3) Uani 1 1 d .
H11A H -0.0095 0.1122 0.0118 0.036 Uiso 1 1 calc R
H11B H -0.0868 0.0964 0.0198 0.036 Uiso 1 1 calc R
C12 C 0.01617(8) 0.14654(13) 0.14048(8) 0.0291(3) Uani 1 1 d .
H12A H 0.0226 0.0533 0.1601 0.035 Uiso 1 1 calc R
H12B H -0.0102 0.1945 0.1673 0.035 Uiso 1 1 calc R
C13 C 0.16294(7) 0.11274(12) 0.33438(8) 0.0241(3) Uani 1 1 d .
C14 C 0.20976(7) 0.17144(11) 0.42642(8) 0.0218(3) Uani 1 1 d .
C15 C 0.21736(7) 0.30620(12) 0.41759(8) 0.0210(3) Uani 1 1 d .
C16 C 0.17577(7) 0.33735(12) 0.31978(8) 0.0224(3) Uani 1 1 d .
C17 C 0.24205(7) 0.11026(12) 0.50916(7) 0.0222(3) Uani 1 1 d .
H17 H 0.2367 0.0182 0.5152 0.027 Uiso 1 1 calc R
N1 N 0.14400(6) 0.21787(10) 0.27476(6) 0.0233(2) Uani 1 1 d .
O1 O 0.14533(6) -0.00168(9) 0.31473(6) 0.0338(2) Uani 1 1 d .
O2 O 0.17012(5) 0.44307(8) 0.28514(5) 0.0304(2) Uani 1 1 d .

loop_
_atom_site_aniso_label
_atom_site_aniso_U_11
_atom_site_aniso_U_22
_atom_site_aniso_U_33
_atom_site_aniso_U_23
_atom_site_aniso_U_13
_atom_site_aniso_U_12
C1 0.0242(6) 0.0272(6) 0.0138(6) -0.0008(5) 0.0067(5) -0.0003(5)
C2 0.0288(7) 0.0280(7) 0.0192(6) 0.0008(5) 0.0107(5) 0.0039(5)
C3 0.0216(7) 0.0404(8) 0.0202(6) -0.0022(5) 0.0071(5) 0.0010(6)
C4 0.0265(7) 0.0333(7) 0.0266(7) -0.0002(5) 0.0137(6) -0.0040(6)
C5 0.0273(7) 0.0400(8) 0.0257(7) 0.0016(6) 0.0153(6) 0.0025(6)
C6 0.0320(8) 0.0469(9) 0.0256(7) 0.0061(6) 0.0149(6) -0.0024(6)
C7 0.0314(7) 0.0380(8) 0.0289(7) 0.0083(6) 0.0113(6) 0.0032(6)
C8 0.0292(7) 0.0479(9) 0.0227(7) -0.0055(6) 0.0112(6) -0.0039(6)
C9 0.0240(7) 0.0487(9) 0.0251(7) 0.0009(6) 0.0085(6) 0.0029(6)
C10 0.0260(7) 0.0367(7) 0.0252(7) -0.0044(6) 0.0121(6) 0.0043(6)
C11 0.0246(7) 0.0350(7) 0.0223(6) -0.0063(5) 0.0071(5) -0.0017(6)
C12 0.0270(7) 0.0325(7) 0.0228(7) -0.0013(5) 0.0098(6) -0.0026(6)
C13 0.0242(6) 0.0260(6) 0.0190(6) -0.0002(5) 0.0092(5) 0.0011(5)
C14 0.0207(6) 0.0238(6) 0.0192(6) -0.0027(5) 0.0095(5) 0.0000(5)
C15 0.0189(6) 0.0253(6) 0.0179(6) 0.0003(5) 0.0090(5) 0.0022(5)
C16 0.0202(6) 0.0255(6) 0.0193(6) -0.0017(5) 0.0091(5) 0.0009(5)
C17 0.0232(6) 0.0223(6) 0.0192(6) -0.0010(5) 0.0100(5) -0.0006(5)
N1 0.0247(5) 0.0254(5) 0.0150(5) -0.0011(4) 0.0073(4) -0.0002(4)
O1 0.0440(6) 0.0248(5) 0.0228(5) -0.0029(4) 0.0110(4) -0.0036(4)
O2 0.0365(6) 0.0266(5) 0.0213(5) 0.0025(4) 0.0106(4) -0.0001(4)

loop_
_atom_type_symbol
_atom_type_description
_atom_type_scat_dispersion_real
_atom_type_scat_dispersion_imag
_atom_type_scat_source
C C 0.0033 0.0016 'International Tables Vol C Tables 4.2.6.8 and 6.1.1.4'
H H 0.0000 0.0000 'International Tables Vol C Tables 4.2.6.8 and 6.1.1.4'
N N 0.0061 0.0033 'International Tables Vol C Tables 4.2.6.8 and 6.1.1.4'
O O 0.0106 0.0060 'International Tables Vol C Tables 4.2.6.8 and 6.1.1.4'

loop_
_geom_angle_atom_site_label_1
_geom_angle_atom_site_label_2
_geom_angle_atom_site_label_3
_geom_angle
_geom_angle_site_symmetry_1
_geom_angle_site_symmetry_3
N1 C1 C12 110.10(10) . .
N1 C1 C2 109.61(9) . .
C12 C1 C2 115.64(10) . .
N1 C1 H1 107.0 . .
C12 C1 H1 107.0 . .
C2 C1 H1 107.0 . .
C3 C2 C1 113.15(10) . .
C3 C2 H2A 108.9 . .
C1 C2 H2A 108.9 . .
C3 C2 H2B 108.9 . .
C1 C2 H2B 108.9 . .
H2A C2 H2B 107.8 . .
C2 C3 C4 113.80(10) . .
C2 C3 H3A 108.8 . .
C4 C3 H3A 108.8 . .
C2 C3 H3B 108.8 . .
C4 C3 H3B 108.8 . .
H3A C3 H3B 107.7 . .
C5 C4 C3 114.19(11) . .
C5 C4 H4A 108.7 . .
C3 C4 H4A 108.7 . .
C5 C4 H4B 108.7 . .
C3 C4 H4B 108.7 . .
H4A C4 H4B 107.6 . .
C6 C5 C4 115.19(12) . .
C6 C5 H5A 108.5 . .
C4 C5 H5A 108.5 . .
C6 C5 H5B 108.5 . .
C4 C5 H5B 108.5 . .
H5A C5 H5B 107.5 . .
C5 C6 C7 114.55(11) . .
C5 C6 H6A 108.6 . .
C7 C6 H6A 108.6 . .
C5 C6 H6B 108.6 . .
C7 C6 H6B 108.6 . .
H6A C6 H6B 107.6 . .
C8 C7 C6 114.51(12) . .
C8 C7 H7A 108.6 . .
C6 C7 H7A 108.6 . .
C8 C7 H7B 108.6 . .
C6 C7 H7B 108.6 . .
H7A C7 H7B 107.6 . .
C9 C8 C7 114.37(12) . .
C9 C8 H8A 108.7 . .
C7 C8 H8A 108.7 . .
C9 C8 H8B 108.7 . .
C7 C8 H8B 108.7 . .
H8A C8 H8B 107.6 . .
C8 C9 C10 114.04(11) . .
C8 C9 H9A 108.7 . .
C10 C9 H9A 108.7 . .
C8 C9 H9B 108.7 . .
C10 C9 H9B 108.7 . .
H9A C9 H9B 107.6 . .
C11 C10 C9 113.42(11) . .
C11 C10 H10A 108.9 . .
C9 C10 H10A 108.9 . .
C11 C10 H10B 108.9 . .
C9 C10 H10B 108.9 . .
H10A C10 H10B 107.7 . .
C10 C11 C12 115.85(11) . .
C10 C11 H11A 108.3 . .
C12 C11 H11A 108.3 . .
C10 C11 H11B 108.3 . .
C12 C11 H11B 108.3 . .
H11A C11 H11B 107.4 . .
C11 C12 C1 113.40(11) . .
C11 C12 H12A 108.9 . .
C1 C12 H12A 108.9 . .
C11 C12 H12B 108.9 . .
C1 C12 H12B 108.9 . .
H12A C12 H12B 107.7 . .
O1 C13 N1 126.48(11) . .
O1 C13 C14 127.57(11) . .
N1 C13 C14 105.95(10) . .
C17 C14 C15 122.63(10) . .
C17 C14 C13 129.33(11) . .
C15 C14 C13 108.04(10) . .
C17 C15 C14 122.55(11) 7_556 .
C17 C15 C16 129.37(11) 7_556 .
C14 C15 C16 108.07(10) . .
O2 C16 N1 125.98(11) . .
O2 C16 C15 127.99(11) . .
N1 C16 C15 106.03(10) . .
C14 C17 C15 114.82(11) . 7_556
C14 C17 H17 122.6 . .
C15 C17 H17 122.6 7_556 .
C16 N1 C13 111.89(10) . .
C16 N1 C1 122.76(10) . .
C13 N1 C1 125.27(10) . .

loop_
_geom_bond_atom_site_label_1
_geom_bond_atom_site_label_2
_geom_bond_distance
_geom_bond_site_symmetry_2
C1 N1 1.4774(15) .
C1 C12 1.5317(18) .
C1 C2 1.5371(17) .
C1 H1 1.0000 .
C2 C3 1.5259(18) .
C2 H2A 0.9900 .
C2 H2B 0.9900 .
C3 C4 1.5298(18) .
C3 H3A 0.9900 .
C3 H3B 0.9900 .
C4 C5 1.5266(18) .
C4 H4A 0.9900 .
C4 H4B 0.9900 .
C5 C6 1.5297(18) .
C5 H5A 0.9900 .
C5 H5B 0.9900 .
C6 C7 1.529(2) .
C6 H6A 0.9900 .
C6 H6B 0.9900 .
C7 C8 1.528(2) .
C7 H7A 0.9900 .
C7 H7B 0.9900 .
C8 C9 1.5278(19) .
C8 H8A 0.9900 .
C8 H8B 0.9900 .
C9 C10 1.5325(18) .
C9 H9A 0.9900 .
C9 H9B 0.9900 .
C10 C11 1.5244(19) .
C10 H10A 0.9900 .
C10 H10B 0.9900 .
C11 C12 1.5323(17) .
C11 H11A 0.9900 .
C11 H11B 0.9900 .
C12 H12A 0.9900 .
C12 H12B 0.9900 .
C13 O1 1.2056(15) .
C13 N1 1.3987(15) .
C13 C14 1.4960(16) .
C14 C17 1.3866(16) .
C14 C15 1.3900(17) .
C15 C17 1.3853(16) 7_556
C15 C16 1.4944(16) .
C16 O2 1.2069(14) .
C16 N1 1.3979(15) .
C17 C15 1.3853(16) 7_556
C17 H17 0.9500 .

loop_
_geom_torsion_atom_site_label_1
_geom_torsion_atom_site_label_2
_geom_torsion_atom_site_label_3
_geom_torsion_atom_site_label_4
_geom_torsion
_geom_torsion_site_symmetry_1
_geom_torsion_site_symmetry_4
N1 C1 C2 C3 -86.28(12) . .
C12 C1 C2 C3 148.57(11) . .
C1 C2 C3 C4 -71.51(13) . .
C2 C3 C4 C5 -70.16(14) . .
C3 C4 C5 C6 171.08(11) . .
C4 C5 C6 C7 -64.55(16) . .
C5 C6 C7 C8 -67.17(16) . .
C6 C7 C8 C9 149.62(12) . .
C7 C8 C9 C10 -69.06(16) . .
C8 C9 C10 C11 -69.83(16) . .
C9 C10 C11 C12 172.40(11) . .
C10 C11 C12 C1 -69.27(15) . .
N1 C1 C12 C11 170.54(10) . .
C2 C1 C12 C11 -64.56(14) . .
O1 C13 C14 C17 -1.3(2) . .
N1 C13 C14 C17 179.24(12) . .
O1 C13 C14 C15 178.65(13) . .
N1 C13 C14 C15 -0.77(13) . .
C17 C14 C15 C17 0.1(2) . 7_556
C13 C14 C15 C17 -179.85(11) . 7_556
C17 C14 C15 C16 179.90(10) . .
C13 C14 C15 C16 -0.09(13) . .
C17 C15 C16 O2 0.8(2) 7_556 .
C14 C15 C16 O2 -178.93(12) . .
C17 C15 C16 N1 -179.35(12) 7_556 .
C14 C15 C16 N1 0.92(13) . .
C15 C14 C17 C15 -0.13(18) . 7_556
C13 C14 C17 C15 179.85(12) . 7_556
O2 C16 N1 C13 178.39(12) . .
C15 C16 N1 C13 -1.46(14) . .
O2 C16 N1 C1 1.5(2) . .
C15 C16 N1 C1 -178.34(10) . .
O1 C13 N1 C16 -178.02(13) . .
C14 C13 N1 C16 1.41(13) . .
O1 C13 N1 C1 -1.2(2) . .
C14 C13 N1 C1 178.19(10) . .
C12 C1 N1 C16 -124.29(12) . .
C2 C1 N1 C16 107.43(13) . .
C12 C1 N1 C13 59.26(15) . .
C2 C1 N1 C13 -69.02(15) . .
